data_2230102
loop_
_publ_author_name
'Manteghi, Faranak'
'Ghadermazi, Mohammad'
'Kakaei, Nasrin'

_publ_section_title
;
 Piperazine-1,4-diium pyridine-2,3-dicarboxylate methanol monosolvate
;
_journal_coeditor_code OM2416
_journal_issue 5
_journal_name_full 'Acta Crystallographica Section E'
_journal_page_first o1122
_journal_paper_doi 10.1107/S1600536811012384
_journal_volume 67
_journal_year 2011
_chemical_formula_iupac 'C4 H12 N2 2+, C7 H3 N O4 2-, C H4 O'
_chemical_formula_moiety 'C7 H3 N1 O4, C4 H12 N2, C H4 O'
_chemical_formula_sum 'C12 H19 N3 O5'
_chemical_formula_weight 285.30
_chemical_name_systematic
;
Piperazine-1,4-diium pyridine-2,3-dicarboxylate methanol monosolvate
;
_space_group_IT_number 14
_symmetry_cell_setting monoclinic
_symmetry_space_group_name_Hall '-P 2yn'
_symmetry_space_group_name_H-M 'P 1 21/n 1'
_atom_sites_solution_hydrogens difmap
_atom_sites_solution_primary direct
_atom_sites_solution_secondary difmap
_audit_creation_method SHELXL-97
_cell_angle_alpha 90.00
_cell_angle_beta 90.288(2)
_cell_angle_gamma 90.00
_cell_formula_units_Z 4
_cell_length_a 8.2541(6)
_cell_length_b 11.8988(8)
_cell_length_c 13.8197(9)
_cell_measurement_reflns_used 7483
_cell_measurement_temperature 100(2)
_cell_measurement_theta_max 28.12
_cell_measurement_theta_min 2.26
_cell_volume 1357.27(16)
_computing_cell_refinement 'SAINT (Bruker, 2005)'
_computing_data_collection 'APEX2 (Bruker, 2005)'
_computing_data_reduction 'SAINT (Bruker, 2005)'
_computing_molecular_graphics
;
PLATON (Spek, 2009) and Mercury (Macrae <i>et al.</i>, 2008)
;
_computing_publication_material 'SHELXL97 (Sheldrick, 2008)'
_computing_structure_refinement 'SHELXL97 (Sheldrick, 2008)'
_computing_structure_solution 'SHELXS97 (Sheldrick, 2008)'
_diffrn_ambient_temperature 100(2)
_diffrn_detector_area_resol_mean 8.3
_diffrn_measured_fraction_theta_full 0.991
_diffrn_measured_fraction_theta_max 0.991
_diffrn_measurement_device_type 'Bruker SMART APEXII'
_diffrn_measurement_method '\f and \w'
_diffrn_radiation_monochromator graphite
_diffrn_radiation_source 'fine-focus sealed tube'
_diffrn_radiation_type MoK\a
_diffrn_radiation_wavelength 0.71073
_diffrn_reflns_av_R_equivalents 0.0229
_diffrn_reflns_av_sigmaI/netI 0.0173
_diffrn_reflns_limit_h_max 11
_diffrn_reflns_limit_h_min -11
_diffrn_reflns_limit_k_max 16
_diffrn_reflns_limit_k_min -16
_diffrn_reflns_limit_l_max 18
_diffrn_reflns_limit_l_min -18
_diffrn_reflns_number 16044
_diffrn_reflns_theta_full 29.00
_diffrn_reflns_theta_max 29.00
_diffrn_reflns_theta_min 2.26
_exptl_absorpt_coefficient_mu 0.109
_exptl_absorpt_correction_type none
_exptl_crystal_colour colourless
_exptl_crystal_density_diffrn 1.396
_exptl_crystal_density_method 'not measured'
_exptl_crystal_description prism
_exptl_crystal_F_000 608
_exptl_crystal_size_max 0.25
_exptl_crystal_size_mid 0.20
_exptl_crystal_size_min 0.10
_refine_diff_density_max 0.421
_refine_diff_density_min -0.213
_refine_ls_extinction_method none
_refine_ls_goodness_of_fit_ref 1.025
_refine_ls_hydrogen_treatment constr
_refine_ls_matrix_type full
_refine_ls_number_parameters 182
_refine_ls_number_reflns 3579
_refine_ls_number_restraints 0
_refine_ls_restrained_S_all 1.025
_refine_ls_R_factor_all 0.0387
_refine_ls_R_factor_gt 0.0340
_refine_ls_shift/su_max 0.001
_refine_ls_shift/su_mean 0.000
_refine_ls_structure_factor_coef Fsqd
_refine_ls_weighting_details 'calc w=1/[\s^2^(Fo^2^)+(0.0350P)^2^+0.6500P] where P=(Fo^2^+2Fc^2^)/3'
_refine_ls_weighting_scheme calc
_refine_ls_wR_factor_gt 0.0817
_refine_ls_wR_factor_ref 0.0849
_reflns_number_gt 3189
_reflns_number_total 3579
_reflns_threshold_expression I>2\s(I)
_cod_data_source_file om2416.cif
_cod_data_source_block I
_cod_original_sg_symbol_H-M 'P 21/n'
_cod_database_code 2230102
_cod_database_fobs_code 2230102

loop_
_symmetry_equiv_pos_as_xyz
'x, y, z'
'-x+1/2, y+1/2, -z+1/2'
'-x, -y, -z'
'x-1/2, -y-1/2, z-1/2'

loop_
_atom_site_type_symbol
_atom_site_label
_atom_site_fract_x
_atom_site_fract_y
_atom_site_fract_z
_atom_site_U_iso_or_equiv
_atom_site_adp_type
_atom_site_calc_flag
_atom_site_refinement_flags
_atom_site_occupancy
_atom_site_disorder_assembly
_atom_site_disorder_group
O O1 0.16285(8) 0.76486(6) 0.03344(5) 0.01401(15) Uani d . 1 . .
O O2 0.21626(9) 0.91599(6) 0.12414(6) 0.01918(16) Uani d . 1 . .
O O3 -0.13943(9) 0.61040(6) 0.03291(5) 0.01666(16) Uani d . 1 . .
O O4 -0.11791(9) 0.70279(6) -0.10648(5) 0.01627(15) Uani d . 1 . .
N N1 -0.09833(10) 0.97903(7) 0.11968(6) 0.01339(17) Uani d . 1 . .
N N2 0.17152(10) 1.11819(7) 0.21302(6) 0.01264(16) Uani d . 1 . .
H H2A 0.1410 1.1746 0.1735 0.015 Uiso d R 1 . .
H H2B 0.1538 1.0523 0.1828 0.015 Uiso d R 1 . .
N N3 0.31476(10) 1.05117(7) 0.39424(6) 0.01304(16) Uani d . 1 . .
H H3A 0.3349 1.1189 0.4206 0.016 Uiso d R 1 . .
H H3B 0.3473 0.9987 0.4371 0.016 Uiso d R 1 . .
C C1 -0.05754(11) 0.88142(8) 0.07675(6) 0.01078(17) Uani d . 1 . .
C C2 -0.17210(11) 0.80866(8) 0.03586(7) 0.01165(18) Uani d . 1 . .
C C3 -0.33567(12) 0.83780(9) 0.04316(7) 0.01506(19) Uani d . 1 . .
H H3 -0.4169 0.7896 0.0175 0.018 Uiso calc R 1 . .
C C4 -0.37860(12) 0.93756(9) 0.08809(7) 0.0166(2) Uani d . 1 . .
H H4 -0.4891 0.9585 0.0943 0.020 Uiso calc R 1 . .
C C5 -0.25545(12) 1.00615(9) 0.12379(7) 0.01563(19) Uani d . 1 . .
H H5 -0.2845 1.0758 0.1525 0.019 Uiso calc R 1 . .
C C6 0.12243(11) 0.85332(8) 0.07816(7) 0.01183(18) Uani d . 1 . .
C C7 -0.13540(11) 0.69936(8) -0.01603(7) 0.01243(18) Uani d . 1 . .
C C8 0.07828(12) 1.12692(9) 0.30451(7) 0.01538(19) Uani d . 1 . .
H H8A -0.0383 1.1149 0.2908 0.018 Uiso calc R 1 . .
H H8B 0.0914 1.2032 0.3320 0.018 Uiso calc R 1 . .
C C9 0.34843(12) 1.13038(8) 0.23146(7) 0.01367(18) Uani d . 1 . .
H H9A 0.3709 1.2059 0.2584 0.016 Uiso calc R 1 . .
H H9B 0.4080 1.1231 0.1698 0.016 Uiso calc R 1 . .
C C10 0.40670(12) 1.04139(8) 0.30194(7) 0.01438(19) Uani d . 1 . .
H H10A 0.3901 0.9658 0.2737 0.017 Uiso calc R 1 . .
H H10B 0.5239 1.0513 0.3148 0.017 Uiso calc R 1 . .
C C11 0.13684(12) 1.04015(9) 0.37760(7) 0.0162(2) Uani d . 1 . .
H H11A 0.0790 1.0508 0.4395 0.019 Uiso calc R 1 . .
H H11B 0.1121 0.9637 0.3533 0.019 Uiso calc R 1 . .
O O5 0.39165(9) 0.71135(8) -0.09625(6) 0.02485(19) Uani d . 1 . .
H H5A 0.3255 0.7344 -0.0537 0.037 Uiso d R 1 . .
C C12 0.29401(15) 0.65794(12) -0.16692(9) 0.0302(3) Uani d . 1 . .
H H1A 0.3427 0.6679 -0.2309 0.045 Uiso calc R 1 . .
H H1B 0.1855 0.6913 -0.1667 0.045 Uiso calc R 1 . .
H H1C 0.2861 0.5776 -0.1522 0.045 Uiso calc R 1 . .

loop_
_atom_site_aniso_label
_atom_site_aniso_U_11
_atom_site_aniso_U_22
_atom_site_aniso_U_33
_atom_site_aniso_U_12
_atom_site_aniso_U_13
_atom_site_aniso_U_23
O1 0.0156(3) 0.0103(3) 0.0162(3) 0.0017(2) 0.0019(3) -0.0011(3)
O2 0.0139(3) 0.0188(4) 0.0248(4) 0.0001(3) -0.0031(3) -0.0083(3)
O3 0.0236(4) 0.0110(3) 0.0153(3) -0.0009(3) -0.0041(3) 0.0011(3)
O4 0.0233(4) 0.0130(3) 0.0124(3) 0.0028(3) -0.0019(3) -0.0007(3)
N1 0.0154(4) 0.0117(4) 0.0130(4) 0.0005(3) 0.0011(3) -0.0010(3)
N2 0.0152(4) 0.0111(4) 0.0116(4) 0.0003(3) -0.0022(3) 0.0000(3)
N3 0.0168(4) 0.0105(4) 0.0118(4) -0.0007(3) -0.0025(3) 0.0007(3)
C1 0.0128(4) 0.0103(4) 0.0093(4) 0.0003(3) 0.0007(3) 0.0009(3)
C2 0.0143(4) 0.0109(4) 0.0097(4) 0.0003(3) -0.0006(3) 0.0008(3)
C3 0.0135(4) 0.0173(5) 0.0144(4) -0.0005(3) -0.0013(3) -0.0005(4)
C4 0.0134(4) 0.0201(5) 0.0163(4) 0.0037(4) 0.0002(3) 0.0002(4)
C5 0.0181(5) 0.0136(4) 0.0152(4) 0.0032(4) 0.0023(3) -0.0016(3)
C6 0.0132(4) 0.0111(4) 0.0112(4) 0.0005(3) 0.0006(3) 0.0015(3)
C7 0.0117(4) 0.0115(4) 0.0141(4) 0.0001(3) -0.0035(3) -0.0015(3)
C8 0.0142(4) 0.0172(5) 0.0148(4) 0.0009(4) 0.0003(3) 0.0002(4)
C9 0.0142(4) 0.0137(4) 0.0132(4) -0.0004(3) -0.0002(3) 0.0007(3)
C10 0.0154(4) 0.0146(4) 0.0130(4) 0.0021(3) -0.0011(3) -0.0002(3)
C11 0.0160(5) 0.0168(5) 0.0159(4) -0.0040(4) -0.0006(3) 0.0028(4)
O5 0.0159(4) 0.0345(5) 0.0242(4) -0.0027(3) 0.0035(3) -0.0117(3)
C12 0.0239(6) 0.0398(7) 0.0269(6) -0.0016(5) 0.0002(5) -0.0160(5)

loop_
_atom_type_symbol
_atom_type_description
_atom_type_scat_dispersion_real
_atom_type_scat_dispersion_imag
_atom_type_scat_source
C C 0.0033 0.0016 'International Tables Vol C Tables 4.2.6.8 and 6.1.1.4'
H H 0.0000 0.0000 'International Tables Vol C Tables 4.2.6.8 and 6.1.1.4'
N N 0.0061 0.0033 'International Tables Vol C Tables 4.2.6.8 and 6.1.1.4'
O O 0.0106 0.0060 'International Tables Vol C Tables 4.2.6.8 and 6.1.1.4'

loop_
_geom_angle_atom_site_label_1
_geom_angle_atom_site_label_2
_geom_angle_atom_site_label_3
_geom_angle_site_symmetry_1
_geom_angle_site_symmetry_3
_geom_angle
_geom_angle_publ_flag
C5 N1 C1 . . 118.09(8) ?
C8 N2 C9 . . 111.05(7) ?
C8 N2 H2A . . 108.6 ?
C9 N2 H2A . . 107.6 ?
C8 N2 H2B . . 111.9 ?
C9 N2 H2B . . 108.8 ?
H2A N2 H2B . . 108.9 ?
C11 N3 C10 . . 111.47(7) ?
C11 N3 H3A . . 108.7 ?
C10 N3 H3A . . 108.9 ?
C11 N3 H3B . . 109.3 ?
C10 N3 H3B . . 110.9 ?
H3A N3 H3B . . 107.5 ?
N1 C1 C2 . . 122.77(9) ?
N1 C1 C6 . . 115.44(8) ?
C2 C1 C6 . . 121.77(8) ?
C3 C2 C1 . . 117.92(9) ?
C3 C2 C7 . . 116.24(8) ?
C1 C2 C7 . . 125.84(8) ?
C4 C3 C2 . . 119.59(9) ?
C4 C3 H3 . . 120.2 ?
C2 C3 H3 . . 120.2 ?
C3 C4 C5 . . 118.22(9) ?
C3 C4 H4 . . 120.9 ?
C5 C4 H4 . . 120.9 ?
N1 C5 C4 . . 123.36(9) ?
N1 C5 H5 . . 118.3 ?
C4 C5 H5 . . 118.3 ?
O2 C6 O1 . . 125.55(9) ?
O2 C6 C1 . . 118.59(8) ?
O1 C6 C1 . . 115.84(8) ?
O3 C7 O4 . . 124.39(9) ?
O3 C7 C2 . . 117.52(8) ?
O4 C7 C2 . . 117.75(8) ?
N2 C8 C11 . . 110.67(8) ?
N2 C8 H8A . . 109.5 ?
C11 C8 H8A . . 109.5 ?
N2 C8 H8B . . 109.5 ?
C11 C8 H8B . . 109.5 ?
H8A C8 H8B . . 108.1 ?
N2 C9 C10 . . 110.48(8) ?
N2 C9 H9A . . 109.6 ?
C10 C9 H9A . . 109.6 ?
N2 C9 H9B . . 109.6 ?
C10 C9 H9B . . 109.6 ?
H9A C9 H9B . . 108.1 ?
N3 C10 C9 . . 109.50(8) ?
N3 C10 H10A . . 109.8 ?
C9 C10 H10A . . 109.8 ?
N3 C10 H10B . . 109.8 ?
C9 C10 H10B . . 109.8 ?
H10A C10 H10B . . 108.2 ?
N3 C11 C8 . . 110.61(8) ?
N3 C11 H11A . . 109.5 ?
C8 C11 H11A . . 109.5 ?
N3 C11 H11B . . 109.5 ?
C8 C11 H11B . . 109.5 ?
H11A C11 H11B . . 108.1 ?
C12 O5 H5A . . 104.9 ?
O5 C12 H1A . . 109.5 ?
O5 C12 H1B . . 109.5 ?
H1A C12 H1B . . 109.5 ?
O5 C12 H1C . . 109.5 ?
H1A C12 H1C . . 109.5 ?
H1B C12 H1C . . 109.5 ?

loop_
_geom_bond_atom_site_label_1
_geom_bond_atom_site_label_2
_geom_bond_site_symmetry_2
_geom_bond_distance
_geom_bond_publ_flag
O1 C6 . 1.2662(12) ?
O2 C6 . 1.2469(12) ?
O3 C7 . 1.2566(12) ?
O4 C7 . 1.2597(12) ?
N1 C5 . 1.3379(13) ?
N1 C1 . 1.3477(12) ?
N2 C8 . 1.4871(12) ?
N2 C9 . 1.4881(12) ?
N2 H2A . 0.9001 ?
N2 H2B . 0.9001 ?
N3 C11 . 1.4911(13) ?
N3 C10 . 1.4920(12) ?
N3 H3A . 0.9000 ?
N3 H3B . 0.9001 ?
C1 C2 . 1.3992(13) ?
C1 C6 . 1.5227(13) ?
C2 C3 . 1.3981(13) ?
C2 C7 . 1.5164(13) ?
C3 C4 . 1.3864(14) ?
C3 H3 . 0.9500 ?
C4 C5 . 1.3920(14) ?
C4 H4 . 0.9500 ?
C5 H5 . 0.9500 ?
C8 C11 . 1.5215(14) ?
C8 H8A . 0.9900 ?
C8 H8B . 0.9900 ?
C9 C10 . 1.5155(13) ?
C9 H9A . 0.9900 ?
C9 H9B . 0.9900 ?
C10 H10A . 0.9900 ?
C10 H10B . 0.9900 ?
C11 H11A . 0.9900 ?
C11 H11B . 0.9900 ?
O5 C12 . 1.4139(14) ?
O5 H5A . 0.8500 ?
C12 H1A . 0.9800 ?
C12 H1B . 0.9800 ?
C12 H1C . 0.9800 ?

loop_
_geom_hbond_atom_site_label_D
_geom_hbond_atom_site_label_H
_geom_hbond_atom_site_label_A
_geom_hbond_site_symmetry_A
_geom_hbond_distance_DH
_geom_hbond_distance_HA
_geom_hbond_distance_DA
_geom_hbond_angle_DHA
_geom_hbond_publ_flag
N2 H2A O4 3_575 0.90 1.74 2.6257(11) 168 y
N2 H2B O2 1_555 0.90 1.89 2.7274(11) 155 y
N3 H3A O1 2_555 0.90 1.85 2.7379(11) 169 y
N3 H3B O3 4_676 0.90 1.86 2.7393(11) 166 y
O5 H5A O1 1_555 0.85 1.84 2.6867(10) 171 y
C3 H3 O5 1_455 0.95 2.41 3.3163(13) 159 y

loop_
_geom_torsion_atom_site_label_1
_geom_torsion_atom_site_label_2
_geom_torsion_atom_site_label_3
_geom_torsion_atom_site_label_4
_geom_torsion_site_symmetry_1
_geom_torsion_site_symmetry_2
_geom_torsion_site_symmetry_3
_geom_torsion_site_symmetry_4
_geom_torsion
_geom_torsion_publ_flag
C5 N1 C1 C2 . . . . 0.66(14) ?
C5 N1 C1 C6 . . . . -177.60(8) ?
N1 C1 C2 C3 . . . . -2.12(14) ?
C6 C1 C2 C3 . . . . 176.03(8) ?
N1 C1 C2 C7 . . . . 178.16(9) ?
C6 C1 C2 C7 . . . . -3.69(14) ?
C1 C2 C3 C4 . . . . 1.40(14) ?
C7 C2 C3 C4 . . . . -178.84(9) ?
C2 C3 C4 C5 . . . . 0.61(15) ?
C1 N1 C5 C4 . . . . 1.56(15) ?
C3 C4 C5 N1 . . . . -2.20(15) ?
N1 C1 C6 O2 . . . . 5.41(13) ?
C2 C1 C6 O2 . . . . -172.86(9) ?
N1 C1 C6 O1 . . . . -176.31(8) ?
C2 C1 C6 O1 . . . . 5.41(13) ?
C3 C2 C7 O3 . . . . -85.50(11) ?
C1 C2 C7 O3 . . . . 94.23(12) ?
C3 C2 C7 O4 . . . . 88.07(11) ?
C1 C2 C7 O4 . . . . -92.20(12) ?
C9 N2 C8 C11 . . . . -56.46(10) ?
C8 N2 C9 C10 . . . . 58.30(10) ?
C11 N3 C10 C9 . . . . 57.68(10) ?
N2 C9 C10 N3 . . . . -58.17(10) ?
C10 N3 C11 C8 . . . . -56.39(11) ?
N2 C8 C11 N3 . . . . 55.14(11) ?

loop_
_cod_related_entry_id
_cod_related_entry_database
_cod_related_entry_code
1 ChemSpider 30656659
